data_1516188
loop_
_publ_author_name
'La Clair, James J.'
'Rheingold, Arnold L.'
'Burkart, Michael D.'

_publ_section_title
;
 Ganodone, a bioactive benzofuran from the fruiting bodies of Ganoderma
 tsugae.
;
_journal_issue 10
_journal_name_full 'Journal of natural products'
_journal_page_first 2045
_journal_page_last 2051
_journal_paper_doi 10.1021/np200361y
_journal_volume 74
_journal_year 2011
_chemical_formula_sum 'C18 H17 O6'
_chemical_formula_weight 329.32
_chemical_name_systematic
; 
 ? 
;
_space_group_IT_number 18
_symmetry_cell_setting orthorhombic
_symmetry_space_group_name_Hall 'P 2 2ab'
_symmetry_space_group_name_H-M 'P 21 21 2'
_atom_sites_solution_hydrogens geom
_atom_sites_solution_primary direct
_atom_sites_solution_secondary difmap
_audit_creation_method SHELXL-97
_cell_angle_alpha 90.00
_cell_angle_beta 90.00
_cell_angle_gamma 90.00
_cell_formula_units_Z 2
_cell_length_a 5.4674(9)
_cell_length_b 29.890(4)
_cell_length_c 4.4627(9)
_cell_measurement_reflns_used 5616
_cell_measurement_temperature 100(2)
_cell_measurement_theta_max 64.88
_cell_measurement_theta_min 2.96
_cell_volume 729.3(2)
_computing_cell_refinement 'Bruker SAINT'
_computing_data_collection 'Bruker APEX2'
_computing_data_reduction 'Bruker SAINT'
_computing_molecular_graphics 'Bruker SHELXTL'
_computing_publication_material 'Bruker SHELXTL'
_computing_structure_refinement 'SHELXL-97 (Sheldrick, 2008)'
_computing_structure_solution 'SHELXS-97 (Sheldrick, 2008)'
_diffrn_ambient_temperature 100(2)
_diffrn_measured_fraction_theta_full 0.849
_diffrn_measured_fraction_theta_max 0.796
_diffrn_measurement_device_type 'Bruker APEX-II CCD'
_diffrn_measurement_method '\f and \w scans'
_diffrn_radiation_monochromator graphite
_diffrn_radiation_source 'fine-focus sealed tube'
_diffrn_radiation_type CuK\a
_diffrn_radiation_wavelength 1.54178
_diffrn_reflns_av_R_equivalents 0.0392
_diffrn_reflns_av_sigmaI/netI 0.0349
_diffrn_reflns_limit_h_max 4
_diffrn_reflns_limit_h_min -5
_diffrn_reflns_limit_k_max 34
_diffrn_reflns_limit_k_min -34
_diffrn_reflns_limit_l_max 4
_diffrn_reflns_limit_l_min -4
_diffrn_reflns_number 3836
_diffrn_reflns_theta_full 60.00
_diffrn_reflns_theta_max 64.88
_diffrn_reflns_theta_min 2.96
_exptl_absorpt_coefficient_mu 0.947
_exptl_absorpt_correction_T_max 0.9542
_exptl_absorpt_correction_T_min 0.7328
_exptl_absorpt_correction_type mulit-scan
_exptl_absorpt_process_details SADABS
_exptl_crystal_colour colourless
_exptl_crystal_density_diffrn 1.500
_exptl_crystal_density_method 'not measured'
_exptl_crystal_description Plate
_exptl_crystal_F_000 346
_exptl_crystal_size_max 0.35
_exptl_crystal_size_mid 0.32
_exptl_crystal_size_min 0.05
_refine_diff_density_max 0.263
_refine_diff_density_min -0.319
_refine_diff_density_rms 0.069
_refine_ls_abs_structure_details 'Flack H D (1983), Acta Cryst. A39, 876-881'
_refine_ls_abs_structure_Flack 0.4(7)
_refine_ls_extinction_coef 0.003(2)
_refine_ls_extinction_expression Fc^*^=kFc[1+0.001xFc^2^\l^3^/sin(2\q)]^-1/4^
_refine_ls_extinction_method SHELXL
_refine_ls_goodness_of_fit_ref 1.087
_refine_ls_hydrogen_treatment mixed
_refine_ls_matrix_type full
_refine_ls_number_parameters 124
_refine_ls_number_reflns 934
_refine_ls_number_restraints 0
_refine_ls_restrained_S_all 1.087
_refine_ls_R_factor_all 0.0592
_refine_ls_R_factor_gt 0.0568
_refine_ls_shift/su_max 0.000
_refine_ls_shift/su_mean 0.000
_refine_ls_structure_factor_coef Fsqd
_refine_ls_weighting_details 'calc w=1/[\s^2^(Fo^2^)+(0.0900P)^2^+1.1491P] where P=(Fo^2^+2Fc^2^)/3'
_refine_ls_weighting_scheme calc
_refine_ls_wR_factor_gt 0.1650
_refine_ls_wR_factor_ref 0.1672
_reflns_number_gt 884
_reflns_number_total 934
_reflns_threshold_expression >2sigma(I)
_cod_data_source_file ganodone.cif
_cod_data_source_block ganodone
_cod_depositor_comments
;
The following automatic conversions were performed:

'_symmetry_cell_setting' value 'Orthorhombic' changed to
'orthorhombic' according to
/usr/data/users/saulius/automatic-downloads/retrospective/ACS/lib/dictionaries/cif_core.dic
dictionary named 'cif_core.dic' version 2.4.2 from 2011-04-26.

Automatic conversion script
Id: cif_fix_values 2281 2013-09-26 08:29:07Z andrius 
;
_cod_original_sg_symbol_H-M P2(1)2(1)2
_cod_database_code 1516188

loop_
_symmetry_equiv_pos_as_xyz
'x, y, z'
'x+1/2, -y+1/2, -z'
'-x+1/2, y+1/2, -z'
'-x, -y, z'

loop_
_atom_site_label
_atom_site_type_symbol
_atom_site_fract_x
_atom_site_fract_y
_atom_site_fract_z
_atom_site_U_iso_or_equiv
_atom_site_adp_type
_atom_site_occupancy
_atom_site_symmetry_multiplicity
_atom_site_calc_flag
_atom_site_refinement_flags
_atom_site_disorder_assembly
_atom_site_disorder_group
C1 C 0.467(2) 0.0101(3) 0.116(3) 0.032(3) Uani 0.50 1 d P . .
H1 H 0.4897 -0.0062 -0.0774 0.038 Uiso 0.50 1 calc PR A 1
C2 C 0.3821(18) 0.0573(3) 0.057(3) 0.029(2) Uani 0.50 1 d P B 1
H2A H 0.4198 0.0668 -0.1501 0.035 Uiso 0.50 1 calc PR B 1
H2B H 0.2044 0.0605 0.0939 0.035 Uiso 0.50 1 calc PR B 1
C3 C 0.5267(9) 0.08280(13) 0.2784(14) 0.0296(13) Uani 1 1 d . . .
H3 H 0.4044 0.0722 0.1448 0.036 Uiso 1 1 calc R B 2
C4 C 0.7051(9) 0.05408(13) 0.3798(13) 0.0305(13) Uani 1 1 d . B .
C5 C 0.8855(9) 0.06828(13) 0.5815(13) 0.0290(13) Uani 1 1 d . . .
H5 H 1.0060 0.0481 0.6541 0.035 Uiso 1 1 calc R B .
C6 C 0.8831(9) 0.11210(13) 0.6708(13) 0.0274(12) Uani 1 1 d . B .
H6 H 1.0061 0.1223 0.8048 0.033 Uiso 1 1 calc R . .
C7 C 0.7048(9) 0.14243(13) 0.5710(12) 0.0220(11) Uani 1 1 d . . .
C8 C 0.5248(9) 0.12691(13) 0.3701(13) 0.0302(14) Uani 1 1 d . B .
C9 C 0.6990(9) 0.18888(14) 0.6747(12) 0.0279(12) Uani 1 1 d . B .
C10 C 0.8917(9) 0.20619(13) 0.8854(12) 0.0288(13) Uani 1 1 d . . .
H10A H 0.8425 0.2356 0.9618 0.043 Uiso 1 1 calc R B .
H10B H 1.0476 0.2089 0.7785 0.043 Uiso 1 1 calc R . .
H10C H 0.9107 0.1853 1.0533 0.043 Uiso 1 1 calc R . .
O1 O 0.7033(6) 0.01091(9) 0.2869(10) 0.0364(11) Uani 1 1 d . . .
O2 O 0.3500(6) 0.15395(10) 0.2590(9) 0.0344(10) Uani 1 1 d . . .
O3 O 0.5366(6) 0.21472(9) 0.5835(9) 0.0327(10) Uani 1 1 d . . .
H1O H 0.367(11) 0.182(2) 0.294(15) 0.052(17) Uiso 1 1 d . . .

loop_
_atom_site_aniso_label
_atom_site_aniso_U_11
_atom_site_aniso_U_22
_atom_site_aniso_U_33
_atom_site_aniso_U_23
_atom_site_aniso_U_13
_atom_site_aniso_U_12
C1 0.015(7) 0.048(9) 0.032(8) -0.014(4) 0.004(5) 0.000(5)
C2 0.019(5) 0.034(4) 0.036(7) 0.006(4) -0.001(5) -0.006(3)
C3 0.029(3) 0.034(2) 0.027(4) 0.0053(18) -0.005(2) -0.0016(17)
C4 0.026(3) 0.030(2) 0.035(4) 0.0038(19) -0.002(3) 0.0009(17)
C5 0.020(3) 0.030(2) 0.037(4) 0.0032(19) 0.001(2) -0.0001(17)
C6 0.016(2) 0.034(2) 0.031(4) 0.0039(19) 0.000(2) -0.0032(17)
C7 0.022(3) 0.033(2) 0.011(3) 0.0002(16) 0.006(2) -0.0001(17)
C8 0.019(3) 0.034(2) 0.038(4) 0.011(2) 0.003(3) 0.0003(18)
C9 0.023(3) 0.032(2) 0.029(4) 0.0047(19) 0.012(2) -0.0002(18)
C10 0.027(3) 0.031(2) 0.028(4) -0.0030(18) 0.001(2) 0.0030(18)
O1 0.0156(19) 0.0306(16) 0.063(3) -0.0070(15) -0.0031(19) -0.0014(11)
O2 0.029(2) 0.0335(16) 0.041(3) 0.0042(15) -0.0043(19) 0.0058(13)
O3 0.031(2) 0.0321(16) 0.035(3) 0.0006(14) 0.0029(18) 0.0066(13)

loop_
_atom_type_symbol
_atom_type_description
_atom_type_scat_dispersion_real
_atom_type_scat_dispersion_imag
_atom_type_scat_source
C C 0.0181 0.0091 'International Tables Vol C Tables 4.2.6.8 and 6.1.1.4'
H H 0.0000 0.0000 'International Tables Vol C Tables 4.2.6.8 and 6.1.1.4'
O O 0.0492 0.0322 'International Tables Vol C Tables 4.2.6.8 and 6.1.1.4'

loop_
_geom_angle_atom_site_label_1
_geom_angle_atom_site_label_2
_geom_angle_atom_site_label_3
_geom_angle
_geom_angle_site_symmetry_1
_geom_angle_site_symmetry_3
O1 C1 O1 108.3(8) 4_655 .
O1 C1 C2 108.5(8) 4_655 .
O1 C1 C2 109.9(9) . .
O1 C1 H1 110.0 4_655 .
O1 C1 H1 110.0 . .
C2 C1 H1 110.0 . .
C3 C2 C1 101.6(9) . .
C3 C2 H2A 111.5 . .
C1 C2 H2A 111.5 . .
C3 C2 H2B 111.5 . .
C1 C2 H2B 111.5 . .
H2A C2 H2B 109.3 . .
C4 C3 C8 120.2(5) . .
C4 C3 C2 106.1(5) . .
C8 C3 C2 133.4(5) . .
C4 C3 H3 119.9 . .
C8 C3 H3 119.9 . .
C2 C3 H3 14.5 . .
O1 C4 C3 119.2(5) . .
O1 C4 C5 119.4(4) . .
C3 C4 C5 121.4(4) . .
C6 C5 C4 118.0(4) . .
C6 C5 H5 121.0 . .
C4 C5 H5 121.0 . .
C5 C6 C7 122.1(4) . .
C5 C6 H6 118.9 . .
C7 C6 H6 118.9 . .
C6 C7 C8 118.3(4) . .
C6 C7 C9 121.8(4) . .
C8 C7 C9 119.9(4) . .
O2 C8 C3 118.0(5) . .
O2 C8 C7 122.1(4) . .
C3 C8 C7 119.8(4) . .
O3 C9 C7 120.0(5) . .
O3 C9 C10 119.4(4) . .
C7 C9 C10 120.6(4) . .
C9 C10 H10A 109.5 . .
C9 C10 H10B 109.5 . .
H10A C10 H10B 109.5 . .
C9 C10 H10C 109.5 . .
H10A C10 H10C 109.5 . .
H10B C10 H10C 109.5 . .
C4 O1 C1 128.1(5) . 4_655
C4 O1 C1 100.2(4) . .
C1 O1 C1 28.0(6) 4_655 .
C8 O2 H1O 116(4) . .

loop_
_geom_bond_atom_site_label_1
_geom_bond_atom_site_label_2
_geom_bond_distance
_geom_bond_site_symmetry_2
C1 O1 1.359(15) 4_655
C1 O1 1.497(14) .
C1 C2 1.508(12) .
C1 H1 1.0000 .
C2 C3 1.476(11) .
C2 H2A 0.9900 .
C2 H2B 0.9900 .
C3 C4 1.376(6) .
C3 C8 1.380(6) .
C3 H3 0.9500 .
C4 O1 1.355(5) .
C4 C5 1.401(7) .
C5 C6 1.369(6) .
C5 H5 0.9500 .
C6 C7 1.404(6) .
C6 H6 0.9500 .
C7 C8 1.410(7) .
C7 C9 1.464(6) .
C8 O2 1.346(6) .
C9 O3 1.245(6) .
C9 C10 1.504(7) .
C10 H10A 0.9800 .
C10 H10B 0.9800 .
C10 H10C 0.9800 .
O1 C1 1.359(15) 4_655
O2 H1O 0.86(6) .

loop_
_geom_hbond_atom_site_label_D
_geom_hbond_atom_site_label_H
_geom_hbond_atom_site_label_A
_geom_hbond_distance_DH
_geom_hbond_distance_HA
_geom_hbond_distance_DA
_geom_hbond_angle_DHA
O2 H1O O3 0.86(6) 1.87(6) 2.537(5) 133(6)
